data_7061772
loop_
_publ_author_name
'Mi\<cov\'a, Romana'
'Bielkov\'a, Zuzana'
'Rajn\'ak, Cyril'
'Titi\<s, J\'an'
'Gembick\'y, Milan'
'Renz, Franz'
'Malina, Ond\<rej'
'Samo\<lov\'a, Erika'
'Nov\'a\<cikov\'a, Jana'
'Bo\<ca, Roman'

_publ_section_title
;
 Hexacoordinate high-spin Fe(iii) complexes composed of a pentadentate
 amino-type ligand and pseudohalido coligands
;
_journal_issue 37
_journal_name_full 'New Journal of Chemistry'
_journal_page_first 18083
_journal_page_last 18089
_journal_paper_doi 10.1039/D2NJ02294J
_journal_volume 46
_journal_year 2022
_chemical_formula_moiety 'C19 H21 Cl5 Fe N3 O2'
_chemical_formula_sum 'C19 H21 Cl5 Fe N3 O2'
_chemical_formula_weight 556.49
_space_group_crystal_system monoclinic
_space_group_IT_number 14
_space_group_name_Hall '-P 2ybc'
_space_group_name_H-M_alt 'P 1 21/c 1'
_atom_sites_solution_hydrogens geom
_audit_creation_date 2021-03-05
_audit_creation_method
;
Olex2 1.3
(compiled 2020.11.12 svn.r5f609507 for OlexSys, GUI svn.r6272)
;
_audit_update_record
;
2022-02-24 deposited with the CCDC.	2022-08-15 downloaded from the CCDC.
;
_cell_angle_alpha 90
_cell_angle_beta 97.368(4)
_cell_angle_gamma 90
_cell_formula_units_Z 4
_cell_length_a 10.9994(16)
_cell_length_b 8.9714(14)
_cell_length_c 22.698(3)
_cell_measurement_reflns_used 9257
_cell_measurement_temperature 90.0
_cell_measurement_theta_max 26.76
_cell_measurement_theta_min 2.43
_cell_volume 2221.3(6)
_computing_cell_refinement 'SAINT V8.40A (Bruker, 2019)'
_computing_data_reduction 'SAINT V8.40A (Bruker, 2019)'
_computing_molecular_graphics 'Olex2 1.3 (Dolomanov et al., 2009)'
_computing_publication_material 'Olex2 1.3 (Dolomanov et al., 2009)'
_computing_structure_refinement 'XL  (Sheldrick, 2008)'
_diffrn_ambient_temperature 90.0
_diffrn_measured_fraction_theta_full 1.000
_diffrn_measured_fraction_theta_max 0.998
_diffrn_measurement_device_type 'Bruker APEX-II CCD'
_diffrn_measurement_method '\f and \w scans'
_diffrn_radiation_type MoK\a
_diffrn_radiation_wavelength 0.71073
_diffrn_reflns_av_R_equivalents 0.0538
_diffrn_reflns_av_unetI/netI 0.0391
_diffrn_reflns_Laue_measured_fraction_full 1.000
_diffrn_reflns_Laue_measured_fraction_max 0.998
_diffrn_reflns_limit_h_max 13
_diffrn_reflns_limit_h_min -13
_diffrn_reflns_limit_k_max 11
_diffrn_reflns_limit_k_min -11
_diffrn_reflns_limit_l_max 20
_diffrn_reflns_limit_l_min -28
_diffrn_reflns_number 27413
_diffrn_reflns_point_group_measured_fraction_full 1.000
_diffrn_reflns_point_group_measured_fraction_max 0.998
_diffrn_reflns_theta_full 25.242
_diffrn_reflns_theta_max 26.430
_diffrn_reflns_theta_min 1.809
_diffrn_source_current 50.0
_diffrn_source_power 2.5
_diffrn_source_voltage 50.0
_diffrn_standards_number 0
_exptl_absorpt_coefficient_mu 1.303
_exptl_absorpt_correction_T_max 0.4910
_exptl_absorpt_correction_T_min 0.3957
_exptl_absorpt_correction_type none
_exptl_absorpt_process_details
;
SADABS-2016/2 (Bruker,2016/2) was used for absorption correction.
wR2(int) was 0.1023 before and 0.0535 after correction.
The Ratio of minimum to maximum transmission is 0.8059.
The \l/2 correction factor is Not present.
;
_exptl_crystal_colour 'dark red'
_exptl_crystal_density_diffrn 1.664
_exptl_crystal_description block
_exptl_crystal_F_000 1132
_exptl_crystal_size_max 0.15
_exptl_crystal_size_mid 0.105
_exptl_crystal_size_min 0.06
_refine_diff_density_max 0.809
_refine_diff_density_min -0.376
_refine_diff_density_rms 0.095
_refine_ls_extinction_method none
_refine_ls_goodness_of_fit_ref 1.101
_refine_ls_hydrogen_treatment constr
_refine_ls_matrix_type full
_refine_ls_number_parameters 271
_refine_ls_number_reflns 4552
_refine_ls_number_restraints 0
_refine_ls_restrained_S_all 1.101
_refine_ls_R_factor_all 0.0599
_refine_ls_R_factor_gt 0.0439
_refine_ls_shift/su_max 0.001
_refine_ls_shift/su_mean 0.000
_refine_ls_structure_factor_coef Fsqd
_refine_ls_weighting_details 'w=1/[\s^2^(Fo^2^)+(0.0365P)^2^+5.1287P] where P=(Fo^2^+2Fc^2^)/3'
_refine_ls_weighting_scheme calc
_refine_ls_wR_factor_gt 0.0987
_refine_ls_wR_factor_ref 0.1050
_reflns_Friedel_coverage 0.000
_reflns_number_gt 3656
_reflns_number_total 4552
_reflns_threshold_expression 'I > 2\s(I)'
_cod_data_source_file d2nj02294j2.cif
_cod_data_source_block crrm71
_cod_depositor_comments 'Adding full bibliography for 7061770--7061774.cif.'
_cod_original_cell_volume 2221.4(6)
_cod_database_code 7061772
_shelx_shelxl_version_number 2018/3
_shelx_space_group_comment
;
The symmetry employed for this shelxl refinement is uniquely defined
by the following loop, which should always be used as a source of
symmetry information in preference to the above space-group names.
They are only intended as comments.
;
_shelx_estimated_absorpt_t_max 0.926
_shelx_estimated_absorpt_t_min 0.829
_olex2_refinement_description
;
1. Fixed Uiso
 At 1.2 times of:
  All C(H) groups, All C(H,H) groups, All N(H) groups
2.a Ternary CH refined with riding coordinates:
 N1(H1), N2(H2), N3(H3)
2.b Secondary CH2 refined with riding coordinates:
 C7(H7A,H7B), C8(H8A,H8B), C9(H9A,H9B), C10(H10A,H10B), C11(H11A,H11B),
 C12(H12A,H12B), C13(H13A,H13B)
2.c Aromatic/amide H refined with riding coordinates:
 C3(H3A), C5(H5), C15(H15), C17(H17)
;
_olex2_submission_special_instructions 'No special instructions were received'

loop_
_space_group_symop_operation_xyz
'x, y, z'
'-x, y+1/2, -z+1/2'
'-x, -y, -z'
'x, -y-1/2, z-1/2'

loop_
_atom_site_label
_atom_site_type_symbol
_atom_site_fract_x
_atom_site_fract_y
_atom_site_fract_z
_atom_site_U_iso_or_equiv
_atom_site_adp_type
_atom_site_occupancy
_atom_site_site_symmetry_order
_atom_site_calc_flag
_atom_site_refinement_flags_posn
_atom_site_refinement_flags_adp
_atom_site_refinement_flags_occupancy
_atom_site_disorder_assembly
_atom_site_disorder_group
Fe1 Fe 0.43590(4) 0.56004(5) 0.63280(2) 0.01546(13) Uani 1 1 d . . . . .
Cl1 Cl 0.53260(8) 0.36593(9) 0.58401(4) 0.02198(19) Uani 1 1 d . . . . .
Cl2 Cl 0.09966(8) 0.65042(10) 0.88704(4) 0.0247(2) Uani 1 1 d . . . . .
Cl3 Cl 0.14401(8) 0.90537(9) 0.67674(4) 0.0237(2) Uani 1 1 d . . . . .
Cl4 Cl 0.85640(8) 0.63457(10) 0.69011(4) 0.0272(2) Uani 1 1 d . . . . .
Cl5 Cl 0.88945(9) 0.87014(11) 0.47381(4) 0.0297(2) Uani 1 1 d . . . . .
O1 O 0.5892(2) 0.6649(3) 0.65302(10) 0.0182(5) Uani 1 1 d . . . . .
O2 O 0.3520(2) 0.7010(3) 0.67624(10) 0.0187(5) Uani 1 1 d . . . . .
N1 N 0.3922(3) 0.6790(3) 0.55049(12) 0.0173(6) Uani 1 1 d . . . . .
H1 H 0.415865 0.613401 0.518201 0.021 Uiso 1 1 calc R U . . .
N2 N 0.2609(3) 0.4352(3) 0.60913(13) 0.0214(6) Uani 1 1 d . . . . .
H2 H 0.277893 0.357220 0.579774 0.026 Uiso 1 1 calc R U . . .
N3 N 0.4446(3) 0.4090(3) 0.70701(12) 0.0183(6) Uani 1 1 d . . . . .
H3 H 0.525222 0.356645 0.708657 0.022 Uiso 1 1 calc R U . . .
C1 C 0.6585(3) 0.7117(3) 0.61324(15) 0.0175(7) Uani 1 1 d . . . . .
C2 C 0.7866(3) 0.7029(4) 0.62274(15) 0.0197(7) Uani 1 1 d . . . . .
C3 C 0.8582(3) 0.7521(4) 0.58116(16) 0.0218(8) Uani 1 1 d . . . . .
H3A H 0.944972 0.745302 0.588616 0.026 Uiso 1 1 calc R U . . .
C4 C 0.8020(3) 0.8112(4) 0.52853(16) 0.0210(7) Uani 1 1 d . . . . .
C5 C 0.6768(3) 0.8275(4) 0.51803(16) 0.0212(8) Uani 1 1 d . . . . .
H5 H 0.639873 0.870057 0.481761 0.025 Uiso 1 1 calc R U . . .
C6 C 0.6044(3) 0.7818(4) 0.56027(15) 0.0179(7) Uani 1 1 d . . . . .
C7 C 0.4703(3) 0.8137(4) 0.55212(15) 0.0180(7) Uani 1 1 d . . . . .
H7A H 0.451291 0.878675 0.584999 0.022 Uiso 1 1 calc R U . . .
H7B H 0.449394 0.869558 0.514570 0.022 Uiso 1 1 calc R U . . .
C8 C 0.2631(3) 0.7242(4) 0.53293(16) 0.0201(7) Uani 1 1 d . . . . .
H8A H 0.257474 0.781105 0.495320 0.024 Uiso 1 1 calc R U . . .
H8B H 0.237550 0.791063 0.563780 0.024 Uiso 1 1 calc R U . . .
C9 C 0.1754(3) 0.5929(4) 0.52462(16) 0.0251(8) Uani 1 1 d . . . . .
H9A H 0.096044 0.627965 0.503706 0.030 Uiso 1 1 calc R U . . .
H9B H 0.208778 0.518258 0.498868 0.030 Uiso 1 1 calc R U . . .
C10 C 0.1527(3) 0.5179(4) 0.58181(17) 0.0270(8) Uani 1 1 d . . . . .
H10A H 0.130478 0.594235 0.610051 0.032 Uiso 1 1 calc R U . . .
H10B H 0.082661 0.448321 0.573596 0.032 Uiso 1 1 calc R U . . .
C11 C 0.2324(3) 0.3542(4) 0.66285(16) 0.0239(8) Uani 1 1 d . . . . .
H11A H 0.174000 0.272344 0.651069 0.029 Uiso 1 1 calc R U . . .
H11B H 0.193908 0.423200 0.689038 0.029 Uiso 1 1 calc R U . . .
C12 C 0.3495(3) 0.2914(4) 0.69580(15) 0.0211(7) Uani 1 1 d . . . . .
H12A H 0.332436 0.248673 0.734106 0.025 Uiso 1 1 calc R U . . .
H12B H 0.380221 0.210307 0.672066 0.025 Uiso 1 1 calc R U . . .
C13 C 0.4467(3) 0.4873(4) 0.76517(15) 0.0191(7) Uani 1 1 d . . . . .
H13A H 0.520792 0.550775 0.771693 0.023 Uiso 1 1 calc R U . . .
H13B H 0.453015 0.411988 0.797299 0.023 Uiso 1 1 calc R U . . .
C14 C 0.3353(3) 0.5831(4) 0.76947(15) 0.0169(7) Uani 1 1 d . . . . .
C15 C 0.2745(3) 0.5728(4) 0.81900(15) 0.0188(7) Uani 1 1 d . . . . .
H15 H 0.301604 0.503691 0.849612 0.023 Uiso 1 1 calc R U . . .
C16 C 0.1746(3) 0.6625(4) 0.82401(15) 0.0193(7) Uani 1 1 d . . . . .
C17 C 0.1325(3) 0.7641(4) 0.78086(15) 0.0199(7) Uani 1 1 d . . . . .
H17 H 0.062906 0.824380 0.784618 0.024 Uiso 1 1 calc R U . . .
C18 C 0.1948(3) 0.7758(4) 0.73160(15) 0.0176(7) Uani 1 1 d . . . . .
C19 C 0.2962(3) 0.6873(4) 0.72396(15) 0.0177(7) Uani 1 1 d . . . . .

loop_
_atom_site_aniso_label
_atom_site_aniso_U_11
_atom_site_aniso_U_22
_atom_site_aniso_U_33
_atom_site_aniso_U_23
_atom_site_aniso_U_13
_atom_site_aniso_U_12
Fe1 0.0190(3) 0.0146(2) 0.0131(2) 0.00019(18) 0.00339(18) 0.0010(2)
Cl1 0.0304(5) 0.0192(4) 0.0171(4) -0.0014(3) 0.0058(3) 0.0057(3)
Cl2 0.0293(5) 0.0289(5) 0.0177(4) -0.0019(3) 0.0101(4) -0.0025(4)
Cl3 0.0322(5) 0.0194(4) 0.0200(4) 0.0027(3) 0.0048(4) 0.0082(4)
Cl4 0.0231(5) 0.0294(5) 0.0279(5) 0.0043(4) -0.0017(4) 0.0029(4)
Cl5 0.0314(5) 0.0299(5) 0.0309(5) -0.0003(4) 0.0150(4) -0.0062(4)
O1 0.0191(12) 0.0183(12) 0.0175(12) -0.0014(9) 0.0037(10) -0.0005(10)
O2 0.0239(13) 0.0169(11) 0.0164(12) 0.0029(9) 0.0064(10) 0.0013(10)
N1 0.0223(15) 0.0136(13) 0.0162(14) -0.0018(11) 0.0039(11) -0.0004(11)
N2 0.0234(16) 0.0184(14) 0.0219(16) -0.0021(12) 0.0018(12) 0.0019(12)
N3 0.0235(15) 0.0146(14) 0.0172(15) -0.0008(11) 0.0044(12) 0.0016(12)
C1 0.0247(18) 0.0108(15) 0.0173(17) -0.0044(13) 0.0033(14) -0.0016(13)
C2 0.0259(19) 0.0140(15) 0.0197(18) -0.0030(13) 0.0043(14) 0.0018(14)
C3 0.0181(18) 0.0172(16) 0.030(2) -0.0046(14) 0.0043(15) 0.0002(14)
C4 0.0266(19) 0.0150(16) 0.0237(19) -0.0041(14) 0.0120(15) -0.0050(14)
C5 0.029(2) 0.0143(16) 0.0210(18) -0.0021(13) 0.0048(15) -0.0029(14)
C6 0.0241(18) 0.0126(16) 0.0173(17) -0.0018(13) 0.0039(14) 0.0015(13)
C7 0.0236(18) 0.0154(16) 0.0151(17) 0.0014(13) 0.0037(14) 0.0003(14)
C8 0.0204(18) 0.0197(17) 0.0195(18) 0.0017(14) 0.0001(14) 0.0042(14)
C9 0.0250(19) 0.0239(18) 0.025(2) -0.0015(15) -0.0021(15) -0.0011(15)
C10 0.025(2) 0.0236(19) 0.031(2) 0.0018(16) 0.0014(16) 0.0011(16)
C11 0.0263(19) 0.0197(17) 0.026(2) -0.0039(15) 0.0033(15) -0.0052(15)
C12 0.029(2) 0.0158(16) 0.0187(18) 0.0021(13) 0.0055(15) 0.0008(15)
C13 0.0227(18) 0.0192(17) 0.0151(17) 0.0007(13) 0.0010(14) 0.0014(14)
C14 0.0207(17) 0.0141(16) 0.0158(17) -0.0019(13) 0.0016(13) -0.0012(13)
C15 0.0248(18) 0.0153(16) 0.0156(17) -0.0006(13) -0.0004(14) -0.0036(14)
C16 0.0247(18) 0.0208(17) 0.0136(17) -0.0041(13) 0.0072(14) -0.0047(14)
C17 0.0233(18) 0.0190(17) 0.0181(18) -0.0056(14) 0.0055(14) 0.0009(14)
C18 0.0192(17) 0.0158(16) 0.0175(17) -0.0007(13) 0.0011(14) 0.0005(13)
C19 0.0212(18) 0.0141(16) 0.0175(17) -0.0011(13) 0.0019(14) -0.0036(13)

loop_
_atom_type_symbol
_atom_type_description
_atom_type_scat_dispersion_real
_atom_type_scat_dispersion_imag
_atom_type_scat_source
C C 0.0033 0.0016 'International Tables Vol C Tables 4.2.6.8 and 6.1.1.4'
H H 0.0000 0.0000 'International Tables Vol C Tables 4.2.6.8 and 6.1.1.4'
Cl Cl 0.1484 0.1585 'International Tables Vol C Tables 4.2.6.8 and 6.1.1.4'
Fe Fe 0.3463 0.8444 'International Tables Vol C Tables 4.2.6.8 and 6.1.1.4'
N N 0.0061 0.0033 'International Tables Vol C Tables 4.2.6.8 and 6.1.1.4'
O O 0.0106 0.0060 'International Tables Vol C Tables 4.2.6.8 and 6.1.1.4'

loop_
_geom_angle_atom_site_label_1
_geom_angle_atom_site_label_2
_geom_angle_atom_site_label_3
_geom_angle
_geom_angle_site_symmetry_1
_geom_angle_site_symmetry_3
_geom_angle_publ_flag
O1 Fe1 Cl1 92.18(7) . . ?
O1 Fe1 N1 93.19(10) . . ?
O1 Fe1 N2 178.93(10) . . ?
O1 Fe1 N3 99.81(10) . . ?
O2 Fe1 Cl1 174.51(7) . . ?
O2 Fe1 O1 91.12(10) . . ?
O2 Fe1 N1 92.92(10) . . ?
O2 Fe1 N2 89.88(11) . . ?
O2 Fe1 N3 89.36(10) . . ?
N1 Fe1 Cl1 91.28(8) . . ?
N1 Fe1 N2 87.16(11) . . ?
N1 Fe1 N3 166.75(11) . . ?
N2 Fe1 Cl1 86.79(8) . . ?
N3 Fe1 Cl1 85.76(8) . . ?
N3 Fe1 N2 79.80(11) . . ?
C1 O1 Fe1 123.6(2) . . ?
C19 O2 Fe1 132.0(2) . . ?
Fe1 N1 H1 107.1 . . ?
C7 N1 Fe1 108.6(2) . . ?
C7 N1 H1 107.1 . . ?
C7 N1 C8 108.5(3) . . ?
C8 N1 Fe1 118.0(2) . . ?
C8 N1 H1 107.1 . . ?
Fe1 N2 H2 106.4 . . ?
C10 N2 Fe1 118.3(2) . . ?
C10 N2 H2 106.4 . . ?
C10 N2 C11 110.4(3) . . ?
C11 N2 Fe1 108.3(2) . . ?
C11 N2 H2 106.4 . . ?
Fe1 N3 H3 106.0 . . ?
C12 N3 Fe1 110.7(2) . . ?
C12 N3 H3 106.0 . . ?
C12 N3 C13 114.6(3) . . ?
C13 N3 Fe1 112.9(2) . . ?
C13 N3 H3 106.0 . . ?
O1 C1 C2 122.3(3) . . ?
O1 C1 C6 120.3(3) . . ?
C2 C1 C6 117.4(3) . . ?
C1 C2 Cl4 118.6(3) . . ?
C3 C2 Cl4 119.4(3) . . ?
C3 C2 C1 121.9(3) . . ?
C2 C3 H3A 120.5 . . ?
C2 C3 C4 119.1(3) . . ?
C4 C3 H3A 120.5 . . ?
C3 C4 Cl5 120.4(3) . . ?
C5 C4 Cl5 118.4(3) . . ?
C5 C4 C3 121.2(3) . . ?
C4 C5 H5 120.0 . . ?
C4 C5 C6 120.0(3) . . ?
C6 C5 H5 120.0 . . ?
C1 C6 C7 119.4(3) . . ?
C5 C6 C1 120.2(3) . . ?
C5 C6 C7 120.3(3) . . ?
N1 C7 C6 114.1(3) . . ?
N1 C7 H7A 108.7 . . ?
N1 C7 H7B 108.7 . . ?
C6 C7 H7A 108.7 . . ?
C6 C7 H7B 108.7 . . ?
H7A C7 H7B 107.6 . . ?
N1 C8 H8A 108.9 . . ?
N1 C8 H8B 108.9 . . ?
N1 C8 C9 113.2(3) . . ?
H8A C8 H8B 107.8 . . ?
C9 C8 H8A 108.9 . . ?
C9 C8 H8B 108.9 . . ?
C8 C9 H9A 108.7 . . ?
C8 C9 H9B 108.7 . . ?
H9A C9 H9B 107.6 . . ?
C10 C9 C8 114.3(3) . . ?
C10 C9 H9A 108.7 . . ?
C10 C9 H9B 108.7 . . ?
N2 C10 C9 111.9(3) . . ?
N2 C10 H10A 109.2 . . ?
N2 C10 H10B 109.2 . . ?
C9 C10 H10A 109.2 . . ?
C9 C10 H10B 109.2 . . ?
H10A C10 H10B 107.9 . . ?
N2 C11 H11A 109.8 . . ?
N2 C11 H11B 109.8 . . ?
N2 C11 C12 109.4(3) . . ?
H11A C11 H11B 108.2 . . ?
C12 C11 H11A 109.8 . . ?
C12 C11 H11B 109.8 . . ?
N3 C12 C11 110.9(3) . . ?
N3 C12 H12A 109.5 . . ?
N3 C12 H12B 109.5 . . ?
C11 C12 H12A 109.5 . . ?
C11 C12 H12B 109.5 . . ?
H12A C12 H12B 108.1 . . ?
N3 C13 H13A 108.8 . . ?
N3 C13 H13B 108.8 . . ?
N3 C13 C14 113.9(3) . . ?
H13A C13 H13B 107.7 . . ?
C14 C13 H13A 108.8 . . ?
C14 C13 H13B 108.8 . . ?
C15 C14 C13 119.7(3) . . ?
C15 C14 C19 120.2(3) . . ?
C19 C14 C13 120.1(3) . . ?
C14 C15 H15 119.9 . . ?
C16 C15 C14 120.1(3) . . ?
C16 C15 H15 119.9 . . ?
C15 C16 Cl2 119.8(3) . . ?
C17 C16 Cl2 118.3(3) . . ?
C17 C16 C15 121.9(3) . . ?
C16 C17 H17 121.0 . . ?
C16 C17 C18 117.9(3) . . ?
C18 C17 H17 121.0 . . ?
C17 C18 Cl3 118.7(3) . . ?
C17 C18 C19 122.8(3) . . ?
C19 C18 Cl3 118.6(3) . . ?
O2 C19 C14 122.0(3) . . ?
O2 C19 C18 120.8(3) . . ?
C18 C19 C14 117.1(3) . . ?

loop_
_geom_bond_atom_site_label_1
_geom_bond_atom_site_label_2
_geom_bond_distance
_geom_bond_site_symmetry_2
_geom_bond_publ_flag
Fe1 Cl1 2.3859(9) . ?
Fe1 O1 1.934(2) . ?
Fe1 O2 1.912(2) . ?
Fe1 N1 2.152(3) . ?
Fe1 N2 2.232(3) . ?
Fe1 N3 2.154(3) . ?
Cl2 C16 1.744(3) . ?
Cl3 C18 1.743(3) . ?
Cl4 C2 1.733(4) . ?
Cl5 C4 1.747(3) . ?
O1 C1 1.323(4) . ?
O2 C19 1.318(4) . ?
N1 H1 1.0000 . ?
N1 C7 1.481(4) . ?
N1 C8 1.482(4) . ?
N2 H2 1.0000 . ?
N2 C10 1.471(5) . ?
N2 C11 1.487(5) . ?
N3 H3 1.0000 . ?
N3 C12 1.484(4) . ?
N3 C13 1.493(4) . ?
C1 C2 1.401(5) . ?
C1 C6 1.418(5) . ?
C2 C3 1.376(5) . ?
C3 H3A 0.9500 . ?
C3 C4 1.379(5) . ?
C4 C5 1.376(5) . ?
C5 H5 0.9500 . ?
C5 C6 1.384(5) . ?
C6 C7 1.490(5) . ?
C7 H7A 0.9900 . ?
C7 H7B 0.9900 . ?
C8 H8A 0.9900 . ?
C8 H8B 0.9900 . ?
C8 C9 1.518(5) . ?
C9 H9A 0.9900 . ?
C9 H9B 0.9900 . ?
C9 C10 1.511(5) . ?
C10 H10A 0.9900 . ?
C10 H10B 0.9900 . ?
C11 H11A 0.9900 . ?
C11 H11B 0.9900 . ?
C11 C12 1.513(5) . ?
C12 H12A 0.9900 . ?
C12 H12B 0.9900 . ?
C13 H13A 0.9900 . ?
C13 H13B 0.9900 . ?
C13 C14 1.510(5) . ?
C14 C15 1.383(5) . ?
C14 C19 1.418(5) . ?
C15 H15 0.9500 . ?
C15 C16 1.379(5) . ?
C16 C17 1.374(5) . ?
C17 H17 0.9500 . ?
C17 C18 1.388(5) . ?
C18 C19 1.398(5) . ?

loop_
_geom_torsion_atom_site_label_1
_geom_torsion_atom_site_label_2
_geom_torsion_atom_site_label_3
_geom_torsion_atom_site_label_4
_geom_torsion
_geom_torsion_site_symmetry_1
_geom_torsion_site_symmetry_2
_geom_torsion_site_symmetry_3
_geom_torsion_site_symmetry_4
_geom_torsion_publ_flag
Fe1 O1 C1 C2 -140.5(3) . . . . ?
Fe1 O1 C1 C6 43.4(4) . . . . ?
Fe1 O2 C19 C14 31.7(5) . . . . ?
Fe1 O2 C19 C18 -148.1(3) . . . . ?
Fe1 N1 C7 C6 59.4(3) . . . . ?
Fe1 N1 C8 C9 -61.0(3) . . . . ?
Fe1 N2 C10 C9 58.5(4) . . . . ?
Fe1 N2 C11 C12 -39.7(3) . . . . ?
Fe1 N3 C12 C11 -37.2(3) . . . . ?
Fe1 N3 C13 C14 60.1(3) . . . . ?
Cl2 C16 C17 C18 178.3(3) . . . . ?
Cl3 C18 C19 O2 -0.3(4) . . . . ?
Cl3 C18 C19 C14 179.9(2) . . . . ?
Cl4 C2 C3 C4 -177.7(3) . . . . ?
Cl5 C4 C5 C6 179.9(3) . . . . ?
O1 C1 C2 Cl4 -2.4(4) . . . . ?
O1 C1 C2 C3 -179.9(3) . . . . ?
O1 C1 C6 C5 -178.4(3) . . . . ?
O1 C1 C6 C7 5.1(5) . . . . ?
N1 C8 C9 C10 72.2(4) . . . . ?
N2 C11 C12 N3 52.0(4) . . . . ?
N3 C13 C14 C15 132.1(3) . . . . ?
N3 C13 C14 C19 -50.3(4) . . . . ?
C1 C2 C3 C4 -0.2(5) . . . . ?
C1 C6 C7 N1 -62.9(4) . . . . ?
C2 C1 C6 C5 5.3(5) . . . . ?
C2 C1 C6 C7 -171.2(3) . . . . ?
C2 C3 C4 Cl5 -178.3(3) . . . . ?
C2 C3 C4 C5 2.7(5) . . . . ?
C3 C4 C5 C6 -1.1(5) . . . . ?
C4 C5 C6 C1 -3.0(5) . . . . ?
C4 C5 C6 C7 173.4(3) . . . . ?
C5 C6 C7 N1 120.6(3) . . . . ?
C6 C1 C2 Cl4 173.8(2) . . . . ?
C6 C1 C2 C3 -3.7(5) . . . . ?
C7 N1 C8 C9 175.1(3) . . . . ?
C8 N1 C7 C6 -171.3(3) . . . . ?
C8 C9 C10 N2 -70.6(4) . . . . ?
C10 N2 C11 C12 -170.7(3) . . . . ?
C11 N2 C10 C9 -176.0(3) . . . . ?
C12 N3 C13 C14 -67.9(4) . . . . ?
C13 N3 C12 C11 91.9(3) . . . . ?
C13 C14 C15 C16 178.4(3) . . . . ?
C13 C14 C19 O2 2.1(5) . . . . ?
C13 C14 C19 C18 -178.1(3) . . . . ?
C14 C15 C16 Cl2 -179.2(3) . . . . ?
C14 C15 C16 C17 -0.1(5) . . . . ?
C15 C14 C19 O2 179.7(3) . . . . ?
C15 C14 C19 C18 -0.5(5) . . . . ?
C15 C16 C17 C18 -0.8(5) . . . . ?
C16 C17 C18 Cl3 -179.3(3) . . . . ?
C16 C17 C18 C19 1.1(5) . . . . ?
C17 C18 C19 O2 179.3(3) . . . . ?
C17 C18 C19 C14 -0.5(5) . . . . ?
C19 C14 C15 C16 0.8(5) . . . . ?
